data_4084907
loop_
_publ_author_name
'Mukhopadhyay, Tufan K.'
'Flores, Marco'
'Feller, Russell K.'
'Scott, Brian L.'
'Taylor, R. Dean'
'Paz-Pasternak, Moshe'
'Henson, Neil J.'
'Rein, Francisca N.'
'Smythe, Nathan C.'
'Trovitch, Ryan J.'
'Gordon, John C.'

_publ_section_title
;
 A New Spin on Cyclooctatetraene (COT) Redox Activity: Low-Spin Iron(I)
 Complexes That Exhibit Antiferromagnetic Coupling to a Singly Reduced
 \h4-COT Ligand
;
_journal_issue 24
_journal_name_full Organometallics
_journal_page_first 7101
_journal_paper_doi 10.1021/om500909h
_journal_volume 33
_journal_year 2014
_chemical_formula_moiety 'C68 H66 Fe P6'
_chemical_formula_sum 'C68 H66 Fe P6'
_chemical_formula_weight 1124.87
_space_group_crystal_system monoclinic
_space_group_IT_number 14
_space_group_name_Hall '-P 2ybc'
_space_group_name_H-M_alt 'P 1 21/c 1'
_symmetry_space_group_name_Hall '-P 2ybc'
_symmetry_space_group_name_H-M 'P 1 21/c 1'
_atom_sites_solution_hydrogens geom
_cell_angle_alpha 90
_cell_angle_beta 93.4300(10)
_cell_angle_gamma 90
_cell_formula_units_Z 4
_cell_length_a 9.8705(5)
_cell_length_b 28.4738(13)
_cell_length_c 20.7566(10)
_cell_measurement_reflns_used 4185
_cell_measurement_temperature 293.(2)
_cell_measurement_theta_max 22.1414
_cell_measurement_theta_min 2.3468
_cell_volume 5823.2(5)
_computing_cell_refinement 'SAINT V8.32B (Bruker AXS Inc., 2013)'
_computing_data_collection 'Bruker Instrument Service v2010.9.0.0'
_computing_data_reduction 'SAINT V8.32B (Bruker AXS Inc., 2013)'
_computing_molecular_graphics 'XShell ver. 6.3.1 (Bruker AXS, 2004)'
_computing_publication_material 'Bruker APEX2 v1013.6-2 (Bruker-AXS, 2013)'
_computing_structure_refinement 'SHELXL-2013 (Sheldrick, 2013)'
_computing_structure_solution 'SHELXL-2013 (Sheldrick, 2013)'
_diffrn_ambient_temperature 293.(2)
_diffrn_detector_area_resol_mean 8.3330
_diffrn_measured_fraction_theta_full 1.000
_diffrn_measured_fraction_theta_max 1.000
_diffrn_measurement_device_type 'Bruker Smart APEX'
_diffrn_measurement_method '\w and \f scans'
_diffrn_radiation_monochromator graphite
_diffrn_radiation_type MoK\a
_diffrn_radiation_wavelength 0.71073
_diffrn_reflns_av_R_equivalents 0.0763
_diffrn_reflns_limit_h_max 11
_diffrn_reflns_limit_h_min -11
_diffrn_reflns_limit_k_max 33
_diffrn_reflns_limit_k_min -34
_diffrn_reflns_limit_l_max 24
_diffrn_reflns_limit_l_min -24
_diffrn_reflns_number 48641
_diffrn_reflns_theta_full 25.34
_diffrn_reflns_theta_max 25.34
_diffrn_reflns_theta_min 1.74
_diffrn_source_type 'sealed tube'
_exptl_absorpt_coefficient_mu 0.465
_exptl_absorpt_correction_T_max 0.96
_exptl_absorpt_correction_T_min 0.87
_exptl_absorpt_correction_type multi-scan
_exptl_absorpt_process_details 'SADABS V2012/1 (Bruker AXS Inc.)'
_exptl_crystal_colour 'clear dark red'
_exptl_crystal_density_diffrn 1.283
_exptl_crystal_density_method 'not measured'
_exptl_crystal_description needle
_exptl_crystal_F_000 2360
_exptl_crystal_size_max 0.279
_exptl_crystal_size_mid 0.114
_exptl_crystal_size_min 0.088
_refine_diff_density_max 0.332
_refine_diff_density_min -0.308
_refine_ls_extinction_method none
_refine_ls_goodness_of_fit_ref 1.012
_refine_ls_hydrogen_treatment constr
_refine_ls_matrix_type full
_refine_ls_number_parameters 676
_refine_ls_number_reflns 10651
_refine_ls_number_restraints 0
_refine_ls_restrained_S_all 1.012
_refine_ls_R_factor_all 0.0852
_refine_ls_R_factor_gt 0.0453
_refine_ls_shift/su_max 0.001
_refine_ls_shift/su_mean 0.000
_refine_ls_structure_factor_coef Fsqd
_refine_ls_weighting_details 'w=1/[\s^2^(Fo^2^)+(0.0393P)^2^+0.9885P] where P=(Fo^2^+2Fc^2^)/3'
_refine_ls_weighting_scheme calc
_refine_ls_wR_factor_gt 0.0889
_refine_ls_wR_factor_ref 0.1027
_reflns_number_gt 6978
_reflns_number_total 10651
_reflns_threshold_expression 'I > 2\s(I)'
_cod_data_source_file om500909h_si_002.cif
_cod_data_source_block Triphos2Fe
_cod_depositor_comments 'Adding full bibliography for 4084905--4084907.cif.'
_cod_database_code 4084907

loop_
_space_group_symop_operation_xyz
'x, y, z'
'-x, y+1/2, -z+1/2'
'-x, -y, -z'
'x, -y-1/2, z-1/2'

loop_
_atom_site_type_symbol
_atom_site_label
_atom_site_fract_x
_atom_site_fract_y
_atom_site_fract_z
_atom_site_U_iso_or_equiv
_atom_site_adp_type
_atom_site_calc_flag
_atom_site_refinement_flags_adp
_atom_site_refinement_flags_posn
_atom_site_occupancy
Fe Fe1 0.44751(4) 0.38030(2) 0.70440(2) 0.02807(11) Uani d . . 1
P P1 0.28521(7) 0.32674(3) 0.69723(4) 0.03173(18) Uani d . . 1
P P2 0.61082(7) 0.43382(3) 0.70862(4) 0.03470(19) Uani d . . 1
P P3 0.32911(7) 0.40838(3) 0.78312(4) 0.03378(19) Uani d . . 1
P P4 0.62272(7) 0.33154(3) 0.70924(4) 0.03242(18) Uani d . . 1
P P5 0.38182(7) 0.41397(3) 0.61289(4) 0.03373(19) Uani d . . 1
P P6 0.21371(9) 0.55656(3) 0.82866(5) 0.0523(2) Uani d . . 1
C C1 0.2279(3) 0.29658(10) 0.62206(14) 0.0348(7) Uani d . . 1
C C2 0.3242(3) 0.27666(11) 0.58518(15) 0.0485(8) Uani d . . 1
H H2 0.415 0.2778 0.5999 0.058 Uiso calc U R 1
C C3 0.2896(3) 0.25503(13) 0.52683(17) 0.0593(10) Uani d . . 1
H H3 0.3567 0.2416 0.5032 0.071 Uiso calc U R 1
C C4 0.1560(4) 0.25342(13) 0.50376(16) 0.0613(10) Uani d . . 1
H H4 0.1325 0.2401 0.4637 0.074 Uiso calc U R 1
C C5 0.0589(3) 0.27158(13) 0.54041(18) 0.0644(11) Uani d . . 1
H H5 -0.0319 0.2697 0.5258 0.077 Uiso calc U R 1
C C6 0.0934(3) 0.29273(12) 0.59913(16) 0.0540(9) Uani d . . 1
H H6 0.0253 0.3046 0.6236 0.065 Uiso calc U R 1
C C7 0.2875(3) 0.27565(10) 0.75255(15) 0.0407(8) Uani d . . 1
C C8 0.3696(3) 0.27666(12) 0.80905(15) 0.0475(8) Uani d . . 1
H H8 0.4264 0.3023 0.8176 0.057 Uiso calc U R 1
C C9 0.3685(4) 0.24010(14) 0.85290(18) 0.0668(11) Uani d . . 1
H H9 0.4242 0.2412 0.8906 0.08 Uiso calc U R 1
C C10 0.2854(5) 0.20227(15) 0.8408(2) 0.0857(14) Uani d . . 1
H H10 0.2842 0.1777 0.8703 0.103 Uiso calc U R 1
C C11 0.2044(5) 0.20063(14) 0.7855(2) 0.0893(14) Uani d . . 1
H H11 0.1479 0.1749 0.7773 0.107 Uiso calc U R 1
C C12 0.2055(4) 0.23676(12) 0.74143(18) 0.0638(10) Uani d . . 1
H H12 0.1502 0.235 0.7036 0.077 Uiso calc U R 1
C C13 0.1274(3) 0.35404(10) 0.72229(14) 0.0381(7) Uani d . . 1
H H13A 0.0938 0.3767 0.6903 0.046 Uiso calc U R 1
H H13B 0.0582 0.3303 0.7271 0.046 Uiso calc U R 1
C C14 0.1623(3) 0.37829(11) 0.78667(15) 0.0438(8) Uani d . . 1
H H14A 0.1667 0.3553 0.8212 0.053 Uiso calc U R 1
H H14B 0.0925 0.401 0.7954 0.053 Uiso calc U R 1
C C15 0.3861(3) 0.40921(11) 0.87004(14) 0.0373(7) Uani d . . 1
C C16 0.4643(3) 0.44644(12) 0.89442(16) 0.0500(9) Uani d . . 1
H H16 0.4801 0.4718 0.8676 0.06 Uiso calc U R 1
C C17 0.5195(4) 0.44700(14) 0.95741(18) 0.0646(10) Uani d . . 1
H H17 0.5729 0.4722 0.9718 0.077 Uiso calc U R 1
C C18 0.4963(4) 0.41095(15) 0.99848(18) 0.0682(11) Uani d . . 1
H H18 0.5328 0.4115 1.0408 0.082 Uiso calc U R 1
C C19 0.4184(4) 0.37392(14) 0.97644(17) 0.0646(10) Uani d . . 1
H H19 0.4009 0.3493 1.0042 0.078 Uiso calc U R 1
C C20 0.3650(3) 0.37261(12) 0.91269(16) 0.0524(9) Uani d . . 1
H H20 0.3141 0.3467 0.8984 0.063 Uiso calc U R 1
C C21 0.2708(3) 0.47018(11) 0.77562(15) 0.0451(8) Uani d . . 1
H H21A 0.3506 0.4895 0.7715 0.054 Uiso calc U R 1
H H21B 0.2166 0.4728 0.7352 0.054 Uiso calc U R 1
C C22 0.1883(3) 0.49232(11) 0.82845(16) 0.0498(9) Uani d . . 1
H H22A 0.2177 0.4794 0.8702 0.06 Uiso calc U R 1
H H22B 0.0927 0.4852 0.8202 0.06 Uiso calc U R 1
C C23 0.1155(3) 0.57350(11) 0.75484(17) 0.0499(9) Uani d . . 1
C C24 -0.0187(4) 0.56135(13) 0.7414(2) 0.0662(11) Uani d . . 1
H H24 -0.062 0.5427 0.7708 0.079 Uiso calc U R 1
C C25 -0.0903(4) 0.57587(14) 0.6862(2) 0.0726(11) Uani d . . 1
H H25 -0.1811 0.5676 0.6789 0.087 Uiso calc U R 1
C C26 -0.0292(5) 0.60192(18) 0.6430(2) 0.0902(15) Uani d . . 1
H H26 -0.077 0.6114 0.6052 0.108 Uiso calc U R 1
C C27 0.1031(6) 0.6146(2) 0.6542(3) 0.138(2) Uani d . . 1
H H27 0.1452 0.6331 0.6242 0.165 Uiso calc U R 1
C C28 0.1755(4) 0.60020(18) 0.7102(2) 0.0995(16) Uani d . . 1
H H28 0.266 0.6089 0.7172 0.119 Uiso calc U R 1
C C29 0.1031(3) 0.57677(12) 0.89057(18) 0.0521(9) Uani d . . 1
C C30 0.0300(4) 0.61826(13) 0.8828(2) 0.0709(11) Uani d . . 1
H H30 0.0309 0.6345 0.844 0.085 Uiso calc U R 1
C C31 -0.0441(4) 0.63571(17) 0.9319(3) 0.0889(15) Uani d . . 1
H H31 -0.092 0.6636 0.9259 0.107 Uiso calc U R 1
C C32 -0.0476(5) 0.6125(2) 0.9890(3) 0.0954(17) Uani d . . 1
H H32 -0.0983 0.6243 1.0218 0.114 Uiso calc U R 1
C C33 0.0236(5) 0.5718(2) 0.9979(2) 0.0996(16) Uani d . . 1
H H33 0.0218 0.5559 1.0369 0.12 Uiso calc U R 1
C C34 0.0990(4) 0.55396(15) 0.9489(2) 0.0748(12) Uani d . . 1
H H34 0.1474 0.5262 0.9557 0.09 Uiso calc U R 1
C C35 0.6489(3) 0.48071(11) 0.76845(16) 0.0439(8) Uani d . . 1
C C36 0.5939(3) 0.52538(12) 0.76004(17) 0.0541(9) Uani d . . 1
H H36 0.5381 0.5319 0.7235 0.065 Uiso calc U R 1
C C37 0.6214(4) 0.56057(14) 0.8057(2) 0.0790(13) Uani d . . 1
H H37 0.5832 0.5902 0.7994 0.095 Uiso calc U R 1
C C38 0.7042(4) 0.55189(18) 0.8599(2) 0.0875(15) Uani d . . 1
H H38 0.7229 0.5755 0.8901 0.105 Uiso calc U R 1
C C39 0.7587(4) 0.50830(18) 0.8688(2) 0.0804(13) Uani d . . 1
H H39 0.815 0.5022 0.9054 0.096 Uiso calc U R 1
C C40 0.7314(3) 0.47297(13) 0.82424(17) 0.0594(10) Uani d . . 1
H H40 0.769 0.4434 0.8317 0.071 Uiso calc U R 1
C C41 0.7831(3) 0.40829(10) 0.70653(15) 0.0427(8) Uani d . . 1
H H41A 0.8411 0.4287 0.6829 0.051 Uiso calc U R 1
H H41B 0.8232 0.4045 0.75 0.051 Uiso calc U R 1
C C42 0.7680(3) 0.36113(11) 0.67340(15) 0.0410(8) Uani d . . 1
H H42A 0.8501 0.3427 0.6807 0.049 Uiso calc U R 1
H H42B 0.7501 0.3652 0.6273 0.049 Uiso calc U R 1
C C43 0.7143(3) 0.31691(10) 0.78803(15) 0.0383(7) Uani d . . 1
C C44 0.6835(3) 0.34186(11) 0.84214(15) 0.0456(8) Uani d . . 1
H H44 0.6125 0.3634 0.8393 0.055 Uiso calc U R 1
C C45 0.7568(4) 0.33552(13) 0.90116(17) 0.0625(10) Uani d . . 1
H H45 0.7347 0.3527 0.9371 0.075 Uiso calc U R 1
C C46 0.8613(4) 0.30379(14) 0.90579(18) 0.0690(11) Uani d . . 1
H H46 0.9106 0.2995 0.9449 0.083 Uiso calc U R 1
C C47 0.8935(4) 0.27823(14) 0.85239(19) 0.0694(11) Uani d . . 1
H H47 0.9638 0.2565 0.8557 0.083 Uiso calc U R 1
C C48 0.8212(3) 0.28486(12) 0.79398(17) 0.0539(9) Uani d . . 1
H H48 0.8442 0.2677 0.7581 0.065 Uiso calc U R 1
C C49 0.6365(3) 0.27253(10) 0.67168(15) 0.0389(7) Uani d . . 1
C C50 0.5838(3) 0.23374(11) 0.70105(18) 0.0559(9) Uani d . . 1
H H50 0.5445 0.2371 0.7404 0.067 Uiso calc U R 1
C C51 0.5889(4) 0.18971(13) 0.6725(2) 0.0760(12) Uani d . . 1
H H51 0.5513 0.164 0.6925 0.091 Uiso calc U R 1
C C52 0.6483(4) 0.18399(16) 0.6156(3) 0.0845(14) Uani d . . 1
H H52 0.652 0.1544 0.597 0.101 Uiso calc U R 1
C C53 0.7021(4) 0.22158(16) 0.5860(2) 0.0757(12) Uani d . . 1
H H53 0.7422 0.2177 0.5469 0.091 Uiso calc U R 1
C C54 0.6976(3) 0.26569(12) 0.61390(16) 0.0529(9) Uani d . . 1
H H54 0.7361 0.2911 0.5936 0.063 Uiso calc U R 1
C C55 0.6025(3) 0.46859(11) 0.63295(14) 0.0431(8) Uani d . . 1
H H55A 0.6431 0.4992 0.6407 0.052 Uiso calc U R 1
H H55B 0.652 0.4527 0.6004 0.052 Uiso calc U R 1
C C56 0.4542(3) 0.47392(10) 0.60983(15) 0.0436(8) Uani d . . 1
H H56A 0.4462 0.4862 0.5662 0.052 Uiso calc U R 1
H H56B 0.4077 0.495 0.6378 0.052 Uiso calc U R 1
C C57 0.2038(3) 0.42639(11) 0.58417(14) 0.0383(7) Uani d . . 1
C C58 0.1325(3) 0.39414(12) 0.54489(15) 0.0505(9) Uani d . . 1
H H58 0.177 0.3675 0.5312 0.061 Uiso calc U R 1
C C59 -0.0029(3) 0.40062(14) 0.52565(16) 0.0595(10) Uani d . . 1
H H59 -0.049 0.3779 0.5007 0.071 Uiso calc U R 1
C C60 -0.0685(4) 0.44008(16) 0.54308(18) 0.0682(11) Uani d . . 1
H H60 -0.1589 0.4448 0.5294 0.082 Uiso calc U R 1
C C61 -0.0008(4) 0.47312(15) 0.58101(18) 0.0658(11) Uani d . . 1
H H61 -0.0459 0.5002 0.5929 0.079 Uiso calc U R 1
C C62 0.1343(3) 0.46647(12) 0.60175(15) 0.0517(9) Uani d . . 1
H H62 0.1787 0.489 0.6276 0.062 Uiso calc U R 1
C C63 0.4415(3) 0.39450(10) 0.53353(14) 0.0377(7) Uani d . . 1
C C64 0.5294(3) 0.35711(12) 0.53143(16) 0.0508(9) Uani d . . 1
H H64 0.5527 0.341 0.5695 0.061 Uiso calc U R 1
C C65 0.5849(4) 0.34236(14) 0.47486(18) 0.0649(10) Uani d . . 1
H H65 0.644 0.3169 0.4753 0.078 Uiso calc U R 1
C C66 0.5518(4) 0.36579(14) 0.41823(18) 0.0650(10) Uani d . . 1
H H66 0.5884 0.3565 0.38 0.078 Uiso calc U R 1
C C67 0.4638(4) 0.40302(13) 0.41901(16) 0.0626(10) Uani d . . 1
H H67 0.4407 0.419 0.3808 0.075 Uiso calc U R 1
C C68 0.4092(4) 0.41711(12) 0.47500(16) 0.0534(9) Uani d . . 1
H H68 0.3493 0.4423 0.474 0.064 Uiso calc U R 1

loop_
_atom_site_aniso_label
_atom_site_aniso_U_11
_atom_site_aniso_U_22
_atom_site_aniso_U_33
_atom_site_aniso_U_12
_atom_site_aniso_U_13
_atom_site_aniso_U_23
Fe1 0.0207(2) 0.0305(2) 0.0329(2) -0.00056(17) 0.00060(16) 0.00103(19)
P1 0.0239(4) 0.0343(4) 0.0367(4) -0.0025(3) -0.0006(3) 0.0015(3)
P2 0.0269(4) 0.0350(4) 0.0422(5) -0.0037(3) 0.0014(3) -0.0002(4)
P3 0.0257(4) 0.0380(4) 0.0377(4) 0.0003(3) 0.0027(3) -0.0018(4)
P4 0.0239(4) 0.0350(4) 0.0380(5) 0.0028(3) -0.0005(3) -0.0001(3)
P5 0.0305(4) 0.0343(4) 0.0362(4) 0.0004(3) 0.0002(3) 0.0037(4)
P6 0.0399(5) 0.0499(6) 0.0673(6) 0.0056(4) 0.0054(5) -0.0093(5)
C1 0.0281(16) 0.0345(17) 0.0419(18) -0.0064(13) 0.0014(14) -0.0019(14)
C2 0.0367(18) 0.064(2) 0.044(2) -0.0009(16) -0.0071(15) -0.0045(17)
C3 0.047(2) 0.079(3) 0.053(2) 0.0011(19) 0.0029(18) -0.018(2)
C4 0.061(2) 0.079(3) 0.042(2) -0.019(2) -0.0060(19) -0.0151(19)
C5 0.036(2) 0.087(3) 0.068(3) -0.0138(19) -0.0080(19) -0.019(2)
C6 0.0326(18) 0.070(2) 0.060(2) -0.0057(17) 0.0002(16) -0.0186(19)
C7 0.0337(17) 0.0419(19) 0.047(2) -0.0006(14) 0.0024(15) 0.0077(15)
C8 0.0436(19) 0.054(2) 0.045(2) -0.0025(16) 0.0028(16) 0.0050(17)
C9 0.074(3) 0.073(3) 0.053(2) 0.010(2) 0.002(2) 0.024(2)
C10 0.102(4) 0.064(3) 0.093(4) 0.000(3) 0.014(3) 0.043(3)
C11 0.105(4) 0.063(3) 0.098(4) -0.027(3) -0.012(3) 0.033(3)
C12 0.070(3) 0.049(2) 0.070(3) -0.0186(19) -0.011(2) 0.0163(19)
C13 0.0232(15) 0.0446(19) 0.0463(19) -0.0035(13) -0.0001(13) 0.0030(15)
C14 0.0279(16) 0.055(2) 0.050(2) -0.0038(15) 0.0085(14) -0.0063(16)
C15 0.0327(16) 0.0428(18) 0.0370(17) 0.0064(14) 0.0056(13) -0.0034(15)
C16 0.046(2) 0.057(2) 0.047(2) 0.0001(17) 0.0034(16) -0.0028(17)
C17 0.064(2) 0.075(3) 0.054(2) -0.004(2) -0.008(2) -0.016(2)
C18 0.070(3) 0.095(3) 0.038(2) 0.011(2) -0.0083(19) -0.005(2)
C19 0.077(3) 0.072(3) 0.045(2) 0.007(2) 0.005(2) 0.011(2)
C20 0.054(2) 0.058(2) 0.046(2) 0.0017(17) 0.0047(17) -0.0018(17)
C21 0.0403(18) 0.048(2) 0.048(2) 0.0095(15) 0.0062(15) 0.0008(16)
C22 0.047(2) 0.048(2) 0.055(2) 0.0125(16) 0.0114(17) -0.0014(17)
C23 0.044(2) 0.047(2) 0.060(2) 0.0070(16) 0.0093(17) -0.0060(17)
C24 0.059(2) 0.063(3) 0.077(3) 0.002(2) 0.000(2) 0.008(2)
C25 0.066(3) 0.077(3) 0.074(3) 0.008(2) -0.004(2) -0.009(2)
C26 0.081(3) 0.133(4) 0.057(3) 0.027(3) 0.006(3) 0.003(3)
C27 0.089(4) 0.237(7) 0.087(4) -0.016(4) 0.012(3) 0.072(4)
C28 0.059(3) 0.160(5) 0.081(3) -0.014(3) 0.014(2) 0.038(3)
C29 0.0401(19) 0.053(2) 0.063(2) 0.0000(17) -0.0017(17) -0.0206(19)
C30 0.064(3) 0.062(3) 0.088(3) 0.007(2) 0.008(2) -0.021(2)
C31 0.069(3) 0.087(3) 0.111(4) 0.013(3) 0.008(3) -0.050(3)
C32 0.068(3) 0.133(5) 0.086(4) -0.005(3) 0.016(3) -0.065(4)
C33 0.107(4) 0.130(5) 0.062(3) 0.006(4) 0.012(3) -0.026(3)
C34 0.080(3) 0.079(3) 0.065(3) 0.016(2) 0.000(2) -0.020(2)
C35 0.0334(17) 0.045(2) 0.053(2) -0.0107(15) 0.0051(16) -0.0096(16)
C36 0.046(2) 0.049(2) 0.067(2) -0.0095(17) 0.0095(18) -0.0093(19)
C37 0.064(3) 0.056(3) 0.119(4) -0.009(2) 0.019(3) -0.035(3)
C38 0.060(3) 0.100(4) 0.103(4) -0.032(3) 0.014(3) -0.058(3)
C39 0.056(3) 0.109(4) 0.076(3) -0.022(3) 0.000(2) -0.040(3)
C40 0.047(2) 0.070(3) 0.061(2) -0.0113(19) 0.0004(19) -0.018(2)
C41 0.0245(16) 0.0481(19) 0.056(2) -0.0046(14) 0.0035(14) -0.0001(16)
C42 0.0252(16) 0.0484(19) 0.050(2) 0.0018(14) 0.0034(14) -0.0019(16)
C43 0.0267(16) 0.0430(18) 0.0444(19) -0.0002(14) -0.0043(14) 0.0031(15)
C44 0.0359(18) 0.057(2) 0.043(2) 0.0095(16) -0.0044(15) 0.0027(17)
C45 0.057(2) 0.083(3) 0.046(2) 0.016(2) -0.0078(18) -0.003(2)
C46 0.064(3) 0.089(3) 0.051(2) 0.019(2) -0.022(2) 0.007(2)
C47 0.056(2) 0.077(3) 0.072(3) 0.028(2) -0.020(2) 0.004(2)
C48 0.045(2) 0.059(2) 0.057(2) 0.0166(17) -0.0074(17) -0.0011(18)
C49 0.0244(15) 0.0393(18) 0.052(2) 0.0085(14) -0.0066(14) -0.0054(15)
C50 0.042(2) 0.042(2) 0.083(3) 0.0056(17) -0.0025(19) -0.0046(19)
C51 0.060(3) 0.042(2) 0.126(4) -0.004(2) -0.001(3) -0.004(2)
C52 0.070(3) 0.056(3) 0.125(4) 0.015(2) -0.012(3) -0.040(3)
C53 0.067(3) 0.080(3) 0.079(3) 0.020(2) 0.001(2) -0.034(3)
C54 0.045(2) 0.053(2) 0.060(2) 0.0129(17) 0.0011(17) -0.0127(18)
C55 0.0423(18) 0.0410(18) 0.0461(19) -0.0110(15) 0.0037(15) 0.0015(15)
C56 0.0450(19) 0.0358(18) 0.049(2) -0.0013(15) -0.0037(15) 0.0061(15)
C57 0.0336(16) 0.0477(19) 0.0330(17) 0.0019(15) -0.0026(14) 0.0091(15)
C58 0.0372(19) 0.067(2) 0.047(2) 0.0040(17) -0.0016(16) 0.0080(17)
C59 0.039(2) 0.090(3) 0.048(2) -0.010(2) -0.0043(17) 0.001(2)
C60 0.040(2) 0.114(4) 0.050(2) 0.012(2) 0.0001(18) 0.017(2)
C61 0.052(2) 0.084(3) 0.063(3) 0.028(2) 0.010(2) 0.014(2)
C62 0.048(2) 0.059(2) 0.048(2) 0.0109(18) -0.0008(17) 0.0033(17)
C63 0.0381(17) 0.0371(17) 0.0377(18) -0.0074(14) 0.0008(14) 0.0055(14)
C64 0.046(2) 0.066(2) 0.039(2) 0.0033(18) -0.0014(16) 0.0026(17)
C65 0.061(2) 0.080(3) 0.055(2) 0.019(2) 0.007(2) -0.006(2)
C66 0.068(3) 0.083(3) 0.045(2) -0.009(2) 0.020(2) -0.006(2)
C67 0.085(3) 0.065(3) 0.038(2) -0.008(2) 0.012(2) 0.0072(19)
C68 0.065(2) 0.049(2) 0.047(2) -0.0003(18) 0.0083(18) 0.0112(17)

loop_
_atom_type_symbol
_atom_type_description
_atom_type_scat_dispersion_real
_atom_type_scat_dispersion_imag
_atom_type_scat_source
C C 0.0033 0.0016 'International Tables Vol C Tables 4.2.6.8 and 6.1.1.4'
H H 0.0000 0.0000 'International Tables Vol C Tables 4.2.6.8 and 6.1.1.4'
P P 0.1023 0.0942 'International Tables Vol C Tables 4.2.6.8 and 6.1.1.4'
Fe Fe 0.3463 0.8444 'International Tables Vol C Tables 4.2.6.8 and 6.1.1.4'

loop_
_geom_angle_atom_site_label_1
_geom_angle_atom_site_label_2
_geom_angle_atom_site_label_3
_geom_angle
P5 Fe1 P1 93.89(3)
P5 Fe1 P3 109.87(3)
P1 Fe1 P3 83.48(3)
P5 Fe1 P4 120.22(3)
P1 Fe1 P4 97.54(3)
P3 Fe1 P4 129.63(3)
P5 Fe1 P2 84.85(3)
P1 Fe1 P2 178.39(4)
P3 Fe1 P2 97.89(3)
P4 Fe1 P2 82.25(3)
C1 P1 C13 102.36(13)
C1 P1 C7 98.68(14)
C13 P1 C7 97.79(13)
C1 P1 Fe1 124.32(9)
C13 P1 Fe1 108.13(10)
C7 P1 Fe1 121.20(10)
C35 P2 C41 98.58(14)
C35 P2 C55 100.41(15)
C41 P2 C55 100.60(14)
C35 P2 Fe1 129.94(10)
C41 P2 Fe1 113.31(10)
C55 P2 Fe1 109.78(10)
C21 P3 C15 98.27(14)
C21 P3 C14 99.73(15)
C15 P3 C14 100.65(14)
C21 P3 Fe1 117.10(10)
C15 P3 Fe1 125.35(9)
C14 P3 Fe1 111.72(10)
C42 P4 C49 99.46(14)
C42 P4 C43 96.16(13)
C49 P4 C43 97.00(13)
C42 P4 Fe1 108.46(10)
C49 P4 Fe1 128.57(9)
C43 P4 Fe1 121.00(10)
C56 P5 C57 99.96(13)
C56 P5 C63 95.78(14)
C57 P5 C63 96.66(13)
C56 P5 Fe1 109.77(10)
C57 P5 Fe1 125.97(9)
C63 P5 Fe1 122.85(10)
C29 P6 C23 101.36(16)
C29 P6 C22 103.10(15)
C23 P6 C22 101.19(15)
C2 C1 C6 117.0(3)
C2 C1 P1 118.4(2)
C6 C1 P1 124.5(2)
C1 C2 C3 121.8(3)
C1 C2 H2 119.1
C3 C2 H2 119.1
C4 C3 C2 120.0(3)
C4 C3 H3 120.0
C2 C3 H3 120.0
C5 C4 C3 119.0(3)
C5 C4 H4 120.5
C3 C4 H4 120.5
C4 C5 C6 120.9(3)
C4 C5 H5 119.6
C6 C5 H5 119.6
C5 C6 C1 121.1(3)
C5 C6 H6 119.5
C1 C6 H6 119.5
C12 C7 C8 117.7(3)
C12 C7 P1 122.7(2)
C8 C7 P1 119.6(2)
C9 C8 C7 120.9(3)
C9 C8 H8 119.5
C7 C8 H8 119.5
C10 C9 C8 120.0(4)
C10 C9 H9 120.0
C8 C9 H9 120.0
C11 C10 C9 119.9(4)
C11 C10 H10 120.1
C9 C10 H10 120.1
C10 C11 C12 120.5(4)
C10 C11 H11 119.8
C12 C11 H11 119.8
C11 C12 C7 121.0(4)
C11 C12 H12 119.5
C7 C12 H12 119.5
C14 C13 P1 106.73(18)
C14 C13 H13A 110.4
P1 C13 H13A 110.4
C14 C13 H13B 110.4
P1 C13 H13B 110.4
H13A C13 H13B 108.6
C13 C14 P3 109.12(19)
C13 C14 H14A 109.9
P3 C14 H14A 109.9
C13 C14 H14B 109.9
P3 C14 H14B 109.9
H14A C14 H14B 108.3
C16 C15 C20 116.2(3)
C16 C15 P3 119.5(2)
C20 C15 P3 124.1(2)
C17 C16 C15 122.1(3)
C17 C16 H16 119.0
C15 C16 H16 119.0
C18 C17 C16 120.7(4)
C18 C17 H17 119.6
C16 C17 H17 119.6
C17 C18 C19 118.9(3)
C17 C18 H18 120.5
C19 C18 H18 120.5
C18 C19 C20 120.7(4)
C18 C19 H19 119.6
C20 C19 H19 119.6
C15 C20 C19 121.4(3)
C15 C20 H20 119.3
C19 C20 H20 119.3
C22 C21 P3 120.2(2)
C22 C21 H21A 107.3
P3 C21 H21A 107.3
C22 C21 H21B 107.3
P3 C21 H21B 107.3
H21A C21 H21B 106.9
C21 C22 P6 109.2(2)
C21 C22 H22A 109.8
P6 C22 H22A 109.8
C21 C22 H22B 109.8
P6 C22 H22B 109.8
H22A C22 H22B 108.3
C28 C23 C24 117.0(4)
C28 C23 P6 119.2(3)
C24 C23 P6 123.8(3)
C25 C24 C23 122.1(4)
C25 C24 H24 118.9
C23 C24 H24 118.9
C26 C25 C24 119.8(4)
C26 C25 H25 120.1
C24 C25 H25 120.1
C25 C26 C27 120.0(5)
C25 C26 H26 120.0
C27 C26 H26 120.0
C26 C27 C28 120.3(5)
C26 C27 H27 119.9
C28 C27 H27 119.9
C23 C28 C27 120.8(4)
C23 C28 H28 119.6
C27 C28 H28 119.6
C34 C29 C30 117.4(3)
C34 C29 P6 121.3(3)
C30 C29 P6 121.0(3)
C31 C30 C29 121.0(4)
C31 C30 H30 119.5
C29 C30 H30 119.5
C32 C31 C30 120.7(5)
C32 C31 H31 119.6
C30 C31 H31 119.6
C31 C32 C33 119.4(4)
C31 C32 H32 120.3
C33 C32 H32 120.3
C32 C33 C34 120.5(5)
C32 C33 H33 119.8
C34 C33 H33 119.8
C29 C34 C33 121.0(4)
C29 C34 H34 119.5
C33 C34 H34 119.5
C36 C35 C40 117.0(3)
C36 C35 P2 121.0(3)
C40 C35 P2 122.0(3)
C35 C36 C37 120.9(4)
C35 C36 H36 119.6
C37 C36 H36 119.6
C38 C37 C36 120.6(4)
C38 C37 H37 119.7
C36 C37 H37 119.7
C39 C38 C37 119.1(4)
C39 C38 H38 120.4
C37 C38 H38 120.4
C38 C39 C40 120.9(4)
C38 C39 H39 119.6
C40 C39 H39 119.6
C39 C40 C35 121.5(4)
C39 C40 H40 119.3
C35 C40 H40 119.3
C42 C41 P2 107.06(19)
C42 C41 H41A 110.3
P2 C41 H41A 110.3
C42 C41 H41B 110.3
P2 C41 H41B 110.3
H41A C41 H41B 108.6
C41 C42 P4 106.2(2)
C41 C42 H42A 110.5
P4 C42 H42A 110.5
C41 C42 H42B 110.5
P4 C42 H42B 110.5
H42A C42 H42B 108.7
C44 C43 C48 117.9(3)
C44 C43 P4 118.7(2)
C48 C43 P4 123.2(2)
C43 C44 C45 121.4(3)
C43 C44 H44 119.3
C45 C44 H44 119.3
C46 C45 C44 119.7(3)
C46 C45 H45 120.2
C44 C45 H45 120.2
C45 C46 C47 120.0(3)
C45 C46 H46 120.0
C47 C46 H46 120.0
C46 C47 C48 120.1(3)
C46 C47 H47 120.0
C48 C47 H47 120.0
C47 C48 C43 121.0(3)
C47 C48 H48 119.5
C43 C48 H48 119.5
C50 C49 C54 117.7(3)
C50 C49 P4 119.9(2)
C54 C49 P4 122.4(3)
C49 C50 C51 120.7(4)
C49 C50 H50 119.6
C51 C50 H50 119.6
C52 C51 C50 120.5(4)
C52 C51 H51 119.8
C50 C51 H51 119.8
C53 C52 C51 120.0(4)
C53 C52 H52 120.0
C51 C52 H52 120.0
C52 C53 C54 120.1(4)
C52 C53 H53 119.9
C54 C53 H53 119.9
C53 C54 C49 121.0(4)
C53 C54 H54 119.5
C49 C54 H54 119.5
C56 C55 P2 108.3(2)
C56 C55 H55A 110.0
P2 C55 H55A 110.0
C56 C55 H55B 110.0
P2 C55 H55B 110.0
H55A C55 H55B 108.4
C55 C56 P5 105.2(2)
C55 C56 H56A 110.7
P5 C56 H56A 110.7
C55 C56 H56B 110.7
P5 C56 H56B 110.7
H56A C56 H56B 108.8
C58 C57 C62 117.1(3)
C58 C57 P5 119.9(2)
C62 C57 P5 123.0(2)
C59 C58 C57 121.8(3)
C59 C58 H58 119.1
C57 C58 H58 119.1
C60 C59 C58 120.1(4)
C60 C59 H59 120.0
C58 C59 H59 120.0
C59 C60 C61 119.8(3)
C59 C60 H60 120.1
C61 C60 H60 120.1
C60 C61 C62 120.6(4)
C60 C61 H61 119.7
C62 C61 H61 119.7
C61 C62 C57 120.6(3)
C61 C62 H62 119.7
C57 C62 H62 119.7
C64 C63 C68 116.2(3)
C64 C63 P5 119.4(2)
C68 C63 P5 124.3(2)
C63 C64 C65 122.8(3)
C63 C64 H64 118.6
C65 C64 H64 118.6
C66 C65 C64 119.3(3)
C66 C65 H65 120.3
C64 C65 H65 120.3
C67 C66 C65 118.9(3)
C67 C66 H66 120.5
C65 C66 H66 120.5
C68 C67 C66 121.2(3)
C68 C67 H67 119.4
C66 C67 H67 119.4
C67 C68 C63 121.5(3)
C67 C68 H68 119.2
C63 C68 H68 119.2

loop_
_geom_bond_atom_site_label_1
_geom_bond_atom_site_label_2
_geom_bond_distance
Fe1 P5 2.1909(8)
Fe1 P1 2.2104(8)
Fe1 P3 2.2143(8)
Fe1 P4 2.2154(8)
Fe1 P2 2.2162(8)
P1 C1 1.840(3)
P1 C13 1.843(3)
P1 C7 1.853(3)
P2 C35 1.847(3)
P2 C41 1.852(3)
P2 C55 1.854(3)
P3 C21 1.855(3)
P3 C15 1.858(3)
P3 C14 1.861(3)
P4 C42 1.857(3)
P4 C49 1.861(3)
P4 C43 1.868(3)
P5 C56 1.853(3)
P5 C57 1.856(3)
P5 C63 1.867(3)
P6 C29 1.828(3)
P6 C23 1.828(4)
P6 C22 1.846(3)
C1 C2 1.378(4)
C1 C6 1.388(4)
C2 C3 1.383(4)
C2 H2 0.93
C3 C4 1.376(4)
C3 H3 0.93
C4 C5 1.361(5)
C4 H4 0.93
C5 C6 1.384(4)
C5 H5 0.93
C6 H6 0.93
C7 C12 1.383(4)
C7 C8 1.385(4)
C8 C9 1.383(4)
C8 H8 0.93
C9 C10 1.368(5)
C9 H9 0.93
C10 C11 1.360(6)
C10 H10 0.93
C11 C12 1.377(5)
C11 H11 0.93
C12 H12 0.93
C13 C14 1.525(4)
C13 H13A 0.97
C13 H13B 0.97
C14 H14A 0.97
C14 H14B 0.97
C15 C16 1.389(4)
C15 C20 1.391(4)
C16 C17 1.386(4)
C16 H16 0.93
C17 C18 1.362(5)
C17 H17 0.93
C18 C19 1.367(5)
C18 H18 0.93
C19 C20 1.395(4)
C19 H19 0.93
C20 H20 0.93
C21 C22 1.540(4)
C21 H21A 0.97
C21 H21B 0.97
C22 H22A 0.97
C22 H22B 0.97
C23 C28 1.362(5)
C23 C24 1.381(5)
C24 C25 1.375(5)
C24 H24 0.93
C25 C26 1.336(6)
C25 H25 0.93
C26 C27 1.361(6)
C26 H26 0.93
C27 C28 1.390(6)
C27 H27 0.93
C28 H28 0.93
C29 C34 1.378(5)
C29 C30 1.389(5)
C30 C31 1.382(5)
C30 H30 0.93
C31 C32 1.359(6)
C31 H31 0.93
C32 C33 1.362(6)
C32 H32 0.93
C33 C34 1.391(5)
C33 H33 0.93
C34 H34 0.93
C35 C36 1.390(4)
C35 C40 1.393(4)
C36 C37 1.395(5)
C36 H36 0.93
C37 C38 1.373(6)
C37 H37 0.93
C38 C39 1.361(6)
C38 H38 0.93
C39 C40 1.383(5)
C39 H39 0.93
C40 H40 0.93
C41 C42 1.512(4)
C41 H41A 0.97
C41 H41B 0.97
C42 H42A 0.97
C42 H42B 0.97
C43 C44 1.378(4)
C43 C48 1.395(4)
C44 C45 1.397(4)
C44 H44 0.93
C45 C46 1.371(5)
C45 H45 0.93
C46 C47 1.379(5)
C46 H46 0.93
C47 C48 1.382(4)
C47 H47 0.93
C48 H48 0.93
C49 C50 1.379(4)
C49 C54 1.388(4)
C50 C51 1.388(5)
C50 H50 0.93
C51 C52 1.360(6)
C51 H51 0.93
C52 C53 1.358(6)
C52 H52 0.93
C53 C54 1.385(5)
C53 H53 0.93
C54 H54 0.93
C55 C56 1.521(4)
C55 H55A 0.97
C55 H55B 0.97
C56 H56A 0.97
C56 H56B 0.97
C57 C58 1.391(4)
C57 C62 1.391(4)
C58 C59 1.384(4)
C58 H58 0.93
C59 C60 1.356(5)
C59 H59 0.93
C60 C61 1.374(5)
C60 H60 0.93
C61 C62 1.390(4)
C61 H61 0.93
C62 H62 0.93
C63 C64 1.376(4)
C63 C68 1.395(4)
C64 C65 1.390(4)
C64 H64 0.93
C65 C66 1.374(5)
C65 H65 0.93
C66 C67 1.371(5)
C66 H66 0.93
C67 C68 1.370(4)
C67 H67 0.93
C68 H68 0.93

loop_
_geom_torsion_atom_site_label_1
_geom_torsion_atom_site_label_2
_geom_torsion_atom_site_label_3
_geom_torsion_atom_site_label_4
_geom_torsion
C13 P1 C1 C2 172.2(2)
C7 P1 C1 C2 -87.8(3)
Fe1 P1 C1 C2 49.9(3)
C13 P1 C1 C6 -7.1(3)
C7 P1 C1 C6 92.9(3)
Fe1 P1 C1 C6 -129.5(3)
C6 C1 C2 C3 2.0(5)
P1 C1 C2 C3 -177.4(3)
C1 C2 C3 C4 0.7(5)
C2 C3 C4 C5 -2.8(6)
C3 C4 C5 C6 2.0(6)
C4 C5 C6 C1 0.8(6)
C2 C1 C6 C5 -2.8(5)
P1 C1 C6 C5 176.6(3)
C1 P1 C7 C12 -26.6(3)
C13 P1 C7 C12 77.2(3)
Fe1 P1 C7 C12 -166.0(2)
C1 P1 C7 C8 156.3(2)
C13 P1 C7 C8 -99.8(3)
Fe1 P1 C7 C8 16.9(3)
C12 C7 C8 C9 -0.5(5)
P1 C7 C8 C9 176.7(3)
C7 C8 C9 C10 -0.1(5)
C8 C9 C10 C11 0.3(7)
C9 C10 C11 C12 0.1(7)
C10 C11 C12 C7 -0.6(7)
C8 C7 C12 C11 0.8(5)
P1 C7 C12 C11 -176.3(3)
C1 P1 C13 C14 177.3(2)
C7 P1 C13 C14 76.6(2)
Fe1 P1 C13 C14 -49.9(2)
P1 C13 C14 P3 41.7(2)
C21 P3 C14 C13 105.4(2)
C15 P3 C14 C13 -154.1(2)
Fe1 P3 C14 C13 -19.0(2)
C21 P3 C15 C16 -45.7(3)
C14 P3 C15 C16 -147.3(2)
Fe1 P3 C15 C16 86.2(3)
C21 P3 C15 C20 139.7(3)
C14 P3 C15 C20 38.1(3)
Fe1 P3 C15 C20 -88.4(3)
C20 C15 C16 C17 0.7(5)
P3 C15 C16 C17 -174.3(3)
C15 C16 C17 C18 -1.3(5)
C16 C17 C18 C19 0.5(6)
C17 C18 C19 C20 0.9(6)
C16 C15 C20 C19 0.7(5)
P3 C15 C20 C19 175.5(3)
C18 C19 C20 C15 -1.5(5)
C15 P3 C21 C22 -42.8(3)
C14 P3 C21 C22 59.5(3)
Fe1 P3 C21 C22 -179.8(2)
P3 C21 C22 P6 153.82(18)
C29 P6 C22 C21 177.3(2)
C23 P6 C22 C21 72.6(2)
C29 P6 C23 C28 126.5(3)
C22 P6 C23 C28 -127.5(3)
C29 P6 C23 C24 -52.6(3)
C22 P6 C23 C24 53.4(3)
C28 C23 C24 C25 -0.9(6)
P6 C23 C24 C25 178.1(3)
C23 C24 C25 C26 1.2(6)
C24 C25 C26 C27 -1.0(7)
C25 C26 C27 C28 0.7(9)
C24 C23 C28 C27 0.6(7)
P6 C23 C28 C27 -178.5(4)
C26 C27 C28 C23 -0.5(9)
C23 P6 C29 C34 148.9(3)
C22 P6 C29 C34 44.4(3)
C23 P6 C29 C30 -37.3(3)
C22 P6 C29 C30 -141.8(3)
C34 C29 C30 C31 -0.2(6)
P6 C29 C30 C31 -174.2(3)
C29 C30 C31 C32 -0.3(6)
C30 C31 C32 C33 0.5(7)
C31 C32 C33 C34 -0.2(7)
C30 C29 C34 C33 0.4(6)
P6 C29 C34 C33 174.4(3)
C32 C33 C34 C29 -0.2(7)
C41 P2 C35 C36 138.2(3)
C55 P2 C35 C36 35.6(3)
Fe1 P2 C35 C36 -91.4(3)
C41 P2 C35 C40 -42.9(3)
C55 P2 C35 C40 -145.5(3)
Fe1 P2 C35 C40 87.5(3)
C40 C35 C36 C37 0.2(5)
P2 C35 C36 C37 179.1(3)
C35 C36 C37 C38 0.4(6)
C36 C37 C38 C39 -0.5(6)
C37 C38 C39 C40 -0.1(6)
C38 C39 C40 C35 0.7(6)
C36 C35 C40 C39 -0.7(5)
P2 C35 C40 C39 -179.7(3)
C35 P2 C41 C42 165.4(2)
C55 P2 C41 C42 -92.2(2)
Fe1 P2 C41 C42 24.9(2)
P2 C41 C42 P4 -45.4(2)
C49 P4 C42 C41 -172.4(2)
C43 P4 C42 C41 -74.2(2)
Fe1 P4 C42 C41 51.4(2)
C42 P4 C43 C44 106.9(3)
C49 P4 C43 C44 -152.7(2)
Fe1 P4 C43 C44 -8.9(3)
C42 P4 C43 C48 -67.0(3)
C49 P4 C43 C48 33.3(3)
Fe1 P4 C43 C48 177.1(2)
C48 C43 C44 C45 0.1(5)
P4 C43 C44 C45 -174.2(3)
C43 C44 C45 C46 -0.2(5)
C44 C45 C46 C47 -0.2(6)
C45 C46 C47 C48 0.6(6)
C46 C47 C48 C43 -0.7(6)
C44 C43 C48 C47 0.3(5)
P4 C43 C48 C47 174.3(3)
C42 P4 C49 C50 155.8(2)
C43 P4 C49 C50 58.4(3)
Fe1 P4 C49 C50 -81.2(3)
C42 P4 C49 C54 -24.8(3)
C43 P4 C49 C54 -122.3(3)
Fe1 P4 C49 C54 98.1(2)
C54 C49 C50 C51 -1.7(5)
P4 C49 C50 C51 177.7(3)
C49 C50 C51 C52 1.2(6)
C50 C51 C52 C53 -0.6(6)
C51 C52 C53 C54 0.5(6)
C52 C53 C54 C49 -1.0(6)
C50 C49 C54 C53 1.6(5)
P4 C49 C54 C53 -177.7(3)
C35 P2 C55 C56 -104.7(2)
C41 P2 C55 C56 154.4(2)
Fe1 P2 C55 C56 34.8(2)
P2 C55 C56 P5 -48.6(2)
C57 P5 C56 C55 179.7(2)
C63 P5 C56 C55 -82.4(2)
Fe1 P5 C56 C55 45.6(2)
C56 P5 C57 C58 143.3(3)
C63 P5 C57 C58 46.2(3)
Fe1 P5 C57 C58 -93.2(3)
C56 P5 C57 C62 -38.8(3)
C63 P5 C57 C62 -135.9(3)
Fe1 P5 C57 C62 84.7(3)
C62 C57 C58 C59 -2.1(5)
P5 C57 C58 C59 175.9(2)
C57 C58 C59 C60 2.5(5)
C58 C59 C60 C61 -1.4(5)
C59 C60 C61 C62 0.0(6)
C60 C61 C62 C57 0.4(5)
C58 C57 C62 C61 0.6(5)
P5 C57 C62 C61 -177.3(3)
C56 P5 C63 C64 118.8(3)
C57 P5 C63 C64 -140.4(3)
Fe1 P5 C63 C64 0.8(3)
C56 P5 C63 C68 -57.3(3)
C57 P5 C63 C68 43.4(3)
Fe1 P5 C63 C68 -175.4(2)
C68 C63 C64 C65 0.5(5)
P5 C63 C64 C65 -175.9(3)
C63 C64 C65 C66 0.1(6)
C64 C65 C66 C67 -0.4(6)
C65 C66 C67 C68 0.2(6)
C66 C67 C68 C63 0.5(6)
C64 C63 C68 C67 -0.8(5)
P5 C63 C68 C67 175.4(3)
